data_7244748
loop_
_publ_author_name
'Barbas, Rafael'
'Font-Bardia, Merc\`e'
'de Sande, Dafne'
'Frontera, Antonio'
'Prohens, Rafel'

_publ_section_title
;
 Combined crystallographic and computational investigation of the solvent
 disorder present in a new tipiracil hydrochloride methanol
 solvate--hydrate
;
_journal_name_full CrystEngComm
_journal_paper_doi 10.1039/D2CE00161F
_journal_year 2022
_chemical_absolute_configuration rm
_chemical_formula_moiety '4(C9 H12 Cl N4 O2), C H4 O, 4(Cl), 3(H2 O)'
_chemical_formula_sum 'C37 H58 Cl8 N16 O12'
_chemical_formula_weight 1202.59
_chemical_name_systematic 'Tipiracil hydrochloride methanol solvate - hydrate'
_space_group_crystal_system orthorhombic
_space_group_IT_number 19
_space_group_name_Hall 'P 2ac 2ab'
_space_group_name_H-M_alt 'P 21 21 21'
_atom_sites_solution_hydrogens mixed
_atom_sites_solution_primary direct
_audit_creation_method SHELXL-2018/3
_audit_update_record
;
2022-03-30 deposited with the CCDC.	2022-04-08 downloaded from the CCDC.
;
_cell_angle_alpha 90
_cell_angle_beta 90
_cell_angle_gamma 90
_cell_formula_units_Z 2
_cell_length_a 7.1291(2)
_cell_length_b 13.5358(5)
_cell_length_c 27.2056(11)
_cell_measurement_reflns_used 9869
_cell_measurement_temperature 100(2)
_cell_measurement_theta_max 33.78
_cell_measurement_theta_min 2.70
_cell_volume 2625.29(16)
_computing_cell_refinement 'Bruker SAINT'
_computing_data_collection 'Bruker APEX3'
_computing_data_reduction 'Bruker SAINT'
_computing_molecular_graphics 'Bruker SHELXTL'
_computing_publication_material 'Bruker SHELXTL'
_computing_structure_refinement 'SHELXL-2018/3 (Sheldrick, 2018)'
_computing_structure_solution 'SHELXT 2014/5 (Sheldrick, 2014)'
_diffrn_ambient_temperature 100(2)
_diffrn_measured_fraction_theta_full 0.991
_diffrn_measured_fraction_theta_max 0.989
_diffrn_measurement_device_type 'D8 Venture'
_diffrn_measurement_method '\f and \w scans'
_diffrn_radiation_type MoK\a
_diffrn_radiation_wavelength 0.71073
_diffrn_reflns_av_R_equivalents 0.0317
_diffrn_reflns_av_unetI/netI 0.0414
_diffrn_reflns_Laue_measured_fraction_full 0.991
_diffrn_reflns_Laue_measured_fraction_max 0.989
_diffrn_reflns_limit_h_max 11
_diffrn_reflns_limit_h_min -7
_diffrn_reflns_limit_k_max 21
_diffrn_reflns_limit_k_min -19
_diffrn_reflns_limit_l_max 30
_diffrn_reflns_limit_l_min -42
_diffrn_reflns_number 29776
_diffrn_reflns_point_group_measured_fraction_full 0.993
_diffrn_reflns_point_group_measured_fraction_max 0.984
_diffrn_reflns_theta_full 25.242
_diffrn_reflns_theta_max 33.782
_diffrn_reflns_theta_min 2.704
_diffrn_source microfocus
_exptl_absorpt_coefficient_mu 0.502
_exptl_absorpt_correction_T_max 0.7467
_exptl_absorpt_correction_T_min 0.6558
_exptl_absorpt_correction_type multi-scan
_exptl_absorpt_process_details sadabs
_exptl_crystal_colour colourless
_exptl_crystal_density_diffrn 1.521
_exptl_crystal_description prism
_exptl_crystal_F_000 1248
_exptl_crystal_size_max 0.290
_exptl_crystal_size_mid 0.073
_exptl_crystal_size_min 0.062
_refine_diff_density_max 1.507
_refine_diff_density_min -0.872
_refine_diff_density_rms 0.079
_refine_ls_abs_structure_details
;
 Flack x determined using 3473 quotients [(I+)-(I-)]/[(I+)+(I-)]
 (Parsons, Flack and Wagner, Acta Cryst. B69 (2013) 249-259).
;
_refine_ls_abs_structure_Flack 0.007(14)
_refine_ls_extinction_method none
_refine_ls_goodness_of_fit_ref 1.048
_refine_ls_hydrogen_treatment mixed
_refine_ls_matrix_type full
_refine_ls_number_parameters 374
_refine_ls_number_reflns 10351
_refine_ls_number_restraints 6
_refine_ls_restrained_S_all 1.048
_refine_ls_R_factor_all 0.0593
_refine_ls_R_factor_gt 0.0498
_refine_ls_shift/su_max 0.004
_refine_ls_shift/su_mean 0.000
_refine_ls_structure_factor_coef Fsqd
_refine_ls_weighting_details 'w=1/[\s^2^(Fo^2^)+(0.0523P)^2^+2.0267P] where P=(Fo^2^+2Fc^2^)/3'
_refine_ls_weighting_scheme calc
_refine_ls_wR_factor_gt 0.1175
_refine_ls_wR_factor_ref 0.1255
_reflns_Friedel_coverage 0.781
_reflns_Friedel_fraction_full 0.996
_reflns_Friedel_fraction_max 0.977
_reflns_number_gt 9186
_reflns_number_total 10351
_reflns_threshold_expression 'I > 2\s(I)'
_cod_data_source_file d2ce00161f2.cif
_cod_data_source_block 023XB102A_0m_a
_cod_depositor_comments
;
The following automatic conversions were performed:

data item '_atom_sites_solution_primary' value 'direct methods' was
changed to 'direct'.

Automatic conversion script
Id: cif_fix_values 7556 2019-12-06 15:28:31Z antanas 
;
_cod_database_code 7244748
_shelx_shelxl_version_number 2018/3
_shelx_space_group_comment
;
The symmetry employed for this shelxl refinement is uniquely defined
by the following loop, which should always be used as a source of
symmetry information in preference to the above space-group names.
They are only intended as comments.
;

loop_
_space_group_symop_operation_xyz
'x, y, z'
'-x+1/2, -y, z+1/2'
'-x, y+1/2, -z+1/2'
'x+1/2, -y+1/2, -z'

loop_
_atom_site_label
_atom_site_type_symbol
_atom_site_fract_x
_atom_site_fract_y
_atom_site_fract_z
_atom_site_U_iso_or_equiv
_atom_site_adp_type
_atom_site_occupancy
_atom_site_site_symmetry_order
_atom_site_calc_flag
_atom_site_refinement_flags_posn
_atom_site_refinement_flags_adp
_atom_site_refinement_flags_occupancy
_atom_site_disorder_assembly
_atom_site_disorder_group
Cl1 Cl 0.96886(10) 0.22882(5) 0.50546(3) 0.02312(13) Uani 1 1 d . . . . .
O1 O 0.8675(3) 0.25921(15) 0.40084(8) 0.0261(4) Uani 1 1 d . . . . .
O2 O 0.9298(3) 0.59398(15) 0.39791(8) 0.0230(4) Uani 1 1 d . . . . .
N1 N 0.8999(3) 0.42611(17) 0.39994(9) 0.0195(4) Uani 1 1 d . . . . .
H1N H 0.867731 0.426189 0.368712 0.023 Uiso 1 1 calc R U . . .
N2 N 0.9881(3) 0.51235(17) 0.46947(8) 0.0175(4) Uani 1 1 d . . . . .
H2N H 1.010934 0.568413 0.484717 0.021 Uiso 1 1 calc R U . . .
N3 N 0.9070(3) 0.42853(16) 0.58213(9) 0.0186(4) Uani 1 1 d . . . . .
N4 N 1.0137(5) 0.3018(2) 0.63384(10) 0.0329(6) Uani 1 1 d . . . . .
H4A H 1.117217 0.292693 0.616809 0.040 Uiso 1 1 calc R U . . .
H4B H 0.991422 0.265527 0.660047 0.040 Uiso 1 1 calc R U . . .
C1 C 0.9609(4) 0.33945(19) 0.47459(10) 0.0183(4) Uani 1 1 d . . . . .
C2 C 0.9058(4) 0.33597(19) 0.42313(10) 0.0193(5) Uani 1 1 d . . . . .
C3 C 0.9394(4) 0.51614(19) 0.42087(10) 0.0178(4) Uani 1 1 d . . . . .
C4 C 1.0034(3) 0.42633(19) 0.49589(10) 0.0176(4) Uani 1 1 d . . . . .
C5 C 1.0663(4) 0.4369(2) 0.54877(10) 0.0192(5) Uani 1 1 d . . . . .
H5A H 1.159368 0.384978 0.556533 0.023 Uiso 1 1 calc R U . . .
H5B H 1.127326 0.501988 0.553333 0.023 Uiso 1 1 calc R U . . .
C6 C 0.8934(4) 0.3689(2) 0.62024(10) 0.0221(5) Uani 1 1 d . . . . .
C7 C 0.7123(5) 0.3868(3) 0.64719(12) 0.0291(6) Uani 1 1 d . . . . .
H7A H 0.735608 0.415978 0.680001 0.035 Uiso 0.5 1 calc R U P A 1
H7B H 0.640599 0.324705 0.651171 0.035 Uiso 0.5 1 calc R U P A 1
H7A' H 0.730703 0.382614 0.683201 0.035 Uiso 0.5 1 calc R U P B 2
H7B' H 0.615269 0.338528 0.637194 0.035 Uiso 0.5 1 calc R U P B 2
C8 C 0.6074(14) 0.4600(7) 0.6135(4) 0.048(2) Uani 0.5 1 d . . P C 1
H8A H 0.506018 0.425988 0.595350 0.058 Uiso 0.5 1 calc R U P C 1
H8B H 0.551678 0.514253 0.633128 0.058 Uiso 0.5 1 calc R U P C 1
C8' C 0.6589(10) 0.4901(5) 0.6319(3) 0.0238(13) Uani 0.5 1 d . . P C 2
H8'A H 0.711220 0.539927 0.654754 0.029 Uiso 0.5 1 calc R U P C 2
H8'B H 0.520921 0.498006 0.630342 0.029 Uiso 0.5 1 calc R U P C 2
C9 C 0.7504(4) 0.4991(2) 0.57906(13) 0.0252(6) Uani 1 1 d . . . . .
H9A H 0.700116 0.502277 0.545179 0.030 Uiso 1 1 calc R U . C 1
H9B H 0.791333 0.566086 0.589064 0.030 Uiso 1 1 calc R U . C 1
Cl2 Cl 0.90685(11) 1.05062(5) 0.61594(3) 0.02855(16) Uani 1 1 d . . . . .
O3 O 1.0655(3) 0.68159(14) 0.52105(7) 0.0229(4) Uani 1 1 d . . . . .
O4 O 0.9095(3) 1.00562(15) 0.50806(8) 0.0233(4) Uani 1 1 d . . . . .
N5 N 0.9888(3) 0.84431(16) 0.51512(8) 0.0169(4) Uani 1 1 d . . . . .
H5N H 0.986337 0.839160 0.482878 0.020 Uiso 1 1 calc R U . . .
N6 N 1.0436(3) 0.77217(16) 0.59082(8) 0.0167(4) Uani 1 1 d . . . . .
H6N H 1.073714 0.720414 0.608733 0.020 Uiso 1 1 calc R U . . .
N7 N 0.8681(4) 0.8574(2) 0.69660(9) 0.0261(5) Uani 1 1 d . . . . .
N9 N 0.9596(7) 0.9647(2) 0.75938(11) 0.0530(12) Uani 1 1 d . . . . .
H9NA H 1.066529 0.978629 0.744798 0.064 Uiso 1 1 calc R U . . .
H9NB H 0.931770 0.992235 0.787763 0.064 Uiso 1 1 calc R U . . .
C10 C 0.9564(4) 0.93938(19) 0.58827(10) 0.0175(4) Uani 1 1 d . . . . .
C11 C 0.9472(3) 0.93632(19) 0.53481(10) 0.0167(4) Uani 1 1 d . . . . .
C12 C 1.0332(4) 0.76097(19) 0.54094(9) 0.0164(4) Uani 1 1 d . . . . .
C13 C 1.0093(4) 0.86012(19) 0.61442(9) 0.0171(4) Uani 1 1 d . . . . .
C14 C 1.0445(4) 0.8589(2) 0.66923(10) 0.0222(5) Uani 1 1 d . . . . .
H14A H 1.119534 0.799918 0.677874 0.027 Uiso 1 1 calc R U . . .
H14B H 1.117382 0.918262 0.678601 0.027 Uiso 1 1 calc R U . . .
C15 C 0.8425(6) 0.9033(2) 0.73897(12) 0.0345(8) Uani 1 1 d . . . . .
C16 C 0.6606(7) 0.8723(3) 0.76109(15) 0.0488(12) Uani 1 1 d . . . . .
H16A H 0.583409 0.930530 0.769853 0.059 Uiso 1 1 calc R U . D 1
H16B H 0.681310 0.831981 0.790952 0.059 Uiso 1 1 calc R U . D 1
C17 C 0.5517(13) 0.8023(7) 0.7148(4) 0.0293(17) Uani 0.5 1 d . . P E 1
H17A H 0.495135 0.740604 0.727562 0.035 Uiso 0.5 1 calc R U P E 1
H17B H 0.456891 0.840638 0.696274 0.035 Uiso 0.5 1 calc R U P E 1
C17' C 0.5692(13) 0.8393(7) 0.7214(3) 0.0278(17) Uani 0.5 1 d . . P E 2
H17C H 0.510406 0.895152 0.703643 0.033 Uiso 0.5 1 calc R U P E 2
H17D H 0.469474 0.792448 0.731245 0.033 Uiso 0.5 1 calc R U P E 2
C18 C 0.7221(5) 0.7841(4) 0.68610(13) 0.0398(9) Uani 1 1 d . . . . .
H18A H 0.691188 0.786078 0.650640 0.040(12) Uiso 1 1 calc R . . E 1
H18B H 0.770490 0.717300 0.693778 0.047(14) Uiso 1 1 calc R . . E 1
O2W O 0.9922(10) 0.2101(4) 0.7227(2) 0.0436(9) Uani 0.5 1 d . . P F 1
H2W H 1.050872 0.157049 0.718208 0.05(3) Uiso 0.5 1 calc R . P F 1
C1W C 0.8049(15) 0.1942(6) 0.7162(3) 0.0436(9) Uani 0.5 1 d . . P F 1
H1WA H 0.786388 0.133551 0.697061 0.065 Uiso 0.5 1 calc R U P F 1
H1WB H 0.749859 0.250170 0.698476 0.065 Uiso 0.5 1 calc R U P F 1
H1WC H 0.743952 0.187285 0.748265 0.065 Uiso 0.5 1 calc R U P F 1
O2W' O 0.6743(11) 0.1291(4) 0.7432(2) 0.0436(9) Uani 0.5 1 d D . P G 2
H2A' H 0.664(16) 0.075(2) 0.754(3) 0.052 Uiso 0.5 1 d D U P H 2
H2B' H 0.657(16) 0.159(5) 0.7681(18) 0.052 Uiso 0.5 1 d D U P I 2
O1W O 0.9923(3) 0.79911(15) 0.41596(7) 0.0218(4) Uani 1 1 d D . . . .
H1OA H 0.928(5) 0.822(2) 0.3947(11) 0.026 Uiso 1 1 d D U . . .
H1OB H 0.962(5) 0.7427(11) 0.4136(14) 0.026 Uiso 1 1 d D U . . .
Cl3 Cl 0.2667(4) 0.0875(2) 0.71371(8) 0.0496(7) Uani 0.5 1 d . . P J 1
Cl3' Cl 0.3566(3) 0.06814(13) 0.71616(7) 0.0278(3) Uani 0.5 1 d . . P K 2
Cl4 Cl 0.81833(11) 0.09316(6) 0.84877(3) 0.03077(17) Uani 1 1 d . . . . .

loop_
_atom_site_aniso_label
_atom_site_aniso_U_11
_atom_site_aniso_U_22
_atom_site_aniso_U_33
_atom_site_aniso_U_23
_atom_site_aniso_U_13
_atom_site_aniso_U_12
Cl1 0.0208(3) 0.0179(3) 0.0306(3) 0.0045(2) -0.0035(2) -0.0001(2)
O1 0.0287(10) 0.0192(9) 0.0304(11) -0.0066(8) -0.0052(9) 0.0007(8)
O2 0.0278(10) 0.0195(9) 0.0217(9) 0.0011(7) -0.0014(8) 0.0014(8)
N1 0.0213(10) 0.0179(9) 0.0193(10) -0.0032(8) -0.0042(8) 0.0009(8)
N2 0.0185(9) 0.0165(9) 0.0173(9) -0.0023(7) -0.0024(8) -0.0013(8)
N3 0.0152(8) 0.0195(10) 0.0212(10) 0.0020(8) 0.0022(8) 0.0037(8)
N4 0.0438(16) 0.0350(14) 0.0199(11) 0.0014(10) 0.0005(11) 0.0241(13)
C1 0.0157(10) 0.0173(10) 0.0220(11) 0.0013(9) -0.0013(9) -0.0001(9)
C2 0.0162(10) 0.0173(10) 0.0245(12) -0.0032(9) -0.0028(10) 0.0009(9)
C3 0.0164(10) 0.0165(10) 0.0205(11) -0.0032(9) 0.0001(9) 0.0006(8)
C4 0.0141(9) 0.0197(10) 0.0191(11) -0.0003(9) -0.0009(9) 0.0005(8)
C5 0.0148(10) 0.0231(12) 0.0197(11) -0.0005(9) 0.0013(9) 0.0008(9)
C6 0.0271(12) 0.0207(11) 0.0186(11) -0.0024(9) 0.0006(11) 0.0076(10)
C7 0.0321(15) 0.0291(15) 0.0262(14) 0.0020(12) 0.0105(12) 0.0082(12)
C8 0.037(5) 0.040(5) 0.068(7) 0.022(5) 0.026(5) 0.019(4)
C8' 0.024(3) 0.021(3) 0.026(3) 0.003(2) 0.007(2) 0.012(2)
C9 0.0206(11) 0.0242(13) 0.0307(14) 0.0052(11) 0.0028(11) 0.0076(10)
Cl2 0.0310(3) 0.0210(3) 0.0336(4) -0.0079(3) 0.0013(3) 0.0098(3)
O3 0.0339(11) 0.0172(8) 0.0175(9) -0.0041(7) -0.0031(8) 0.0018(8)
O4 0.0221(9) 0.0206(9) 0.0273(10) 0.0089(8) 0.0004(8) 0.0025(7)
N5 0.0212(10) 0.0174(9) 0.0121(8) 0.0022(7) -0.0031(7) 0.0000(8)
N6 0.0225(9) 0.0148(8) 0.0129(8) 0.0009(7) -0.0028(8) 0.0033(8)
N7 0.0294(13) 0.0323(13) 0.0168(10) 0.0026(9) 0.0057(9) 0.0094(10)
N9 0.115(4) 0.0211(12) 0.0233(13) -0.0079(10) 0.0295(18) -0.0033(17)
C10 0.0175(10) 0.0160(10) 0.0190(11) -0.0039(8) 0.0010(9) 0.0035(9)
C11 0.0134(9) 0.0172(10) 0.0195(11) 0.0027(8) -0.0002(8) 0.0015(8)
C12 0.0185(10) 0.0174(10) 0.0134(10) -0.0003(8) -0.0017(8) 0.0004(9)
C13 0.0176(10) 0.0193(10) 0.0143(10) -0.0020(8) -0.0001(9) 0.0024(8)
C14 0.0235(12) 0.0299(13) 0.0131(10) -0.0037(9) -0.0003(10) 0.0071(11)
C15 0.057(2) 0.0256(14) 0.0206(13) 0.0062(11) 0.0142(14) 0.0193(15)
C16 0.060(3) 0.051(2) 0.0348(19) 0.0170(17) 0.0274(19) 0.030(2)
C17 0.019(3) 0.040(5) 0.029(4) 0.007(4) 0.001(3) -0.004(4)
C17' 0.024(3) 0.037(5) 0.022(3) -0.001(3) 0.001(2) -0.007(3)
C18 0.0229(14) 0.075(3) 0.0218(14) 0.0064(17) -0.0023(11) -0.0041(16)
O2W 0.069(2) 0.0290(15) 0.0324(16) 0.0093(12) -0.0091(17) 0.0055(17)
C1W 0.069(2) 0.0290(15) 0.0324(16) 0.0093(12) -0.0091(17) 0.0055(17)
O2W' 0.069(2) 0.0290(15) 0.0324(16) 0.0093(12) -0.0091(17) 0.0055(17)
O1W 0.0283(10) 0.0206(8) 0.0166(8) 0.0020(7) -0.0036(8) -0.0016(8)
Cl3 0.0533(13) 0.0679(17) 0.0277(9) -0.0235(10) 0.0143(10) -0.0336(13)
Cl3' 0.0375(9) 0.0267(7) 0.0193(7) -0.0037(5) -0.0012(7) 0.0041(7)
Cl4 0.0272(3) 0.0367(4) 0.0285(3) -0.0210(3) 0.0066(3) -0.0083(3)

loop_
_atom_type_symbol
_atom_type_description
_atom_type_scat_dispersion_real
_atom_type_scat_dispersion_imag
_atom_type_scat_source
C C 0.0033 0.0016 'International Tables Vol C Tables 4.2.6.8 and 6.1.1.4'
H H 0.0000 0.0000 'International Tables Vol C Tables 4.2.6.8 and 6.1.1.4'
Cl Cl 0.1484 0.1585 'International Tables Vol C Tables 4.2.6.8 and 6.1.1.4'
N N 0.0061 0.0033 'International Tables Vol C Tables 4.2.6.8 and 6.1.1.4'
O O 0.0106 0.0060 'International Tables Vol C Tables 4.2.6.8 and 6.1.1.4'

loop_
_geom_angle_atom_site_label_1
_geom_angle_atom_site_label_2
_geom_angle_atom_site_label_3
_geom_angle
_geom_angle_site_symmetry_1
_geom_angle_site_symmetry_3
_geom_angle_publ_flag
C2 N1 C3 126.2(2) . . ?
C2 N1 H1N 116.9 . . ?
C3 N1 H1N 116.9 . . ?
C3 N2 C4 123.9(2) . . ?
C3 N2 H2N 118.0 . . ?
C4 N2 H2N 118.0 . . ?
C6 N3 C5 126.5(2) . . ?
C6 N3 C9 112.8(2) . . ?
C5 N3 C9 120.3(2) . . ?
C6 N4 H4A 120.0 . . ?
C6 N4 H4B 120.0 . . ?
H4A N4 H4B 120.0 . . ?
C4 C1 C2 120.2(2) . . ?
C4 C1 Cl1 122.9(2) . . ?
C2 C1 Cl1 116.8(2) . . ?
O1 C2 N1 121.0(3) . . ?
O1 C2 C1 124.1(3) . . ?
N1 C2 C1 114.9(2) . . ?
O2 C3 N2 122.6(2) . . ?
O2 C3 N1 122.6(2) . . ?
N2 C3 N1 114.8(2) . . ?
C1 C4 N2 119.9(2) . . ?
C1 C4 C5 124.0(2) . . ?
N2 C4 C5 116.1(2) . . ?
N3 C5 C4 110.7(2) . . ?
N3 C5 H5A 109.5 . . ?
C4 C5 H5A 109.5 . . ?
N3 C5 H5B 109.5 . . ?
C4 C5 H5B 109.5 . . ?
H5A C5 H5B 108.1 . . ?
N4 C6 N3 127.0(3) . . ?
N4 C6 C7 122.6(3) . . ?
N3 C6 C7 110.4(2) . . ?
C6 C7 C8' 103.4(4) . . ?
C6 C7 C8 103.3(4) . . ?
C6 C7 H7A 111.1 . . ?
C8 C7 H7A 111.1 . . ?
C6 C7 H7B 111.1 . . ?
C8 C7 H7B 111.1 . . ?
H7A C7 H7B 109.1 . . ?
C6 C7 H7A' 111.1 . . ?
C8' C7 H7A' 111.1 . . ?
C6 C7 H7B' 111.1 . . ?
C8' C7 H7B' 111.1 . . ?
H7A' C7 H7B' 109.0 . . ?
C9 C8 C7 105.7(6) . . ?
C9 C8 H8A 110.6 . . ?
C7 C8 H8A 110.6 . . ?
C9 C8 H8B 110.6 . . ?
C7 C8 H8B 110.6 . . ?
H8A C8 H8B 108.7 . . ?
C7 C8' C9 102.6(4) . . ?
C7 C8' H8'A 111.3 . . ?
C9 C8' H8'A 111.3 . . ?
C7 C8' H8'B 111.3 . . ?
C9 C8' H8'B 111.3 . . ?
H8'A C8' H8'B 109.2 . . ?
N3 C9 C8 104.7(4) . . ?
N3 C9 C8' 102.2(3) . . ?
N3 C9 H9A 110.8 . . ?
C8 C9 H9A 110.8 . . ?
N3 C9 H9B 110.8 . . ?
C8 C9 H9B 110.8 . . ?
H9A C9 H9B 108.9 . . ?
C12 N5 C11 126.3(2) . . ?
C12 N5 H5N 116.9 . . ?
C11 N5 H5N 116.9 . . ?
C12 N6 C13 123.4(2) . . ?
C12 N6 H6N 118.3 . . ?
C13 N6 H6N 118.3 . . ?
C15 N7 C14 123.8(3) . . ?
C15 N7 C18 113.0(3) . . ?
C14 N7 C18 121.4(3) . . ?
C15 N9 H9NA 120.0 . . ?
C15 N9 H9NB 120.0 . . ?
H9NA N9 H9NB 120.0 . . ?
C13 C10 C11 121.3(2) . . ?
C13 C10 Cl2 121.7(2) . . ?
C11 C10 Cl2 116.91(19) . . ?
O4 C11 N5 120.5(2) . . ?
O4 C11 C10 125.8(3) . . ?
N5 C11 C10 113.7(2) . . ?
O3 C12 N5 122.7(2) . . ?
O3 C12 N6 121.7(2) . . ?
N5 C12 N6 115.6(2) . . ?
C10 C13 N6 119.7(2) . . ?
C10 C13 C14 125.3(2) . . ?
N6 C13 C14 115.0(2) . . ?
N7 C14 C13 111.1(2) . . ?
N7 C14 H14A 109.4 . . ?
C13 C14 H14A 109.4 . . ?
N7 C14 H14B 109.4 . . ?
C13 C14 H14B 109.4 . . ?
H14A C14 H14B 108.0 . . ?
N9 C15 N7 125.7(4) . . ?
N9 C15 C16 124.4(3) . . ?
N7 C15 C16 109.9(4) . . ?
C17' C16 C15 101.1(5) . . ?
C15 C16 C17 104.3(4) . . ?
C15 C16 H16A 110.9 . . ?
C17 C16 H16A 110.9 . . ?
C15 C16 H16B 110.9 . . ?
C17 C16 H16B 110.9 . . ?
H16A C16 H16B 108.9 . . ?
C18 C17 C16 96.1(5) . . ?
C18 C17 H17A 112.5 . . ?
C16 C17 H17A 112.5 . . ?
C18 C17 H17B 112.5 . . ?
C16 C17 H17B 112.5 . . ?
H17A C17 H17B 110.1 . . ?
C16 C17' C18 107.6(7) . . ?
C16 C17' H17C 110.2 . . ?
C18 C17' H17C 110.2 . . ?
C16 C17' H17D 110.2 . . ?
C18 C17' H17D 110.2 . . ?
H17C C17' H17D 108.5 . . ?
C17 C18 N7 111.8(5) . . ?
N7 C18 C17' 92.8(4) . . ?
C17 C18 H18A 109.3 . . ?
N7 C18 H18A 109.3 . . ?
C17 C18 H18B 109.3 . . ?
N7 C18 H18B 109.3 . . ?
H18A C18 H18B 107.9 . . ?
C1W O2W H2W 109.5 . . ?
O2W C1W H1WA 109.5 . . ?
O2W C1W H1WB 109.5 . . ?
H1WA C1W H1WB 109.5 . . ?
O2W C1W H1WC 109.5 . . ?
H1WA C1W H1WC 109.5 . . ?
H1WB C1W H1WC 109.5 . . ?
H2A' O2W' H2B' 98(2) . . ?
H1OA O1W H1OB 98.8(19) . . ?

loop_
_geom_bond_atom_site_label_1
_geom_bond_atom_site_label_2
_geom_bond_distance
_geom_bond_site_symmetry_2
_geom_bond_publ_flag
Cl1 C1 1.718(3) . ?
O1 C2 1.234(3) . ?
O2 C3 1.227(3) . ?
N1 C2 1.374(4) . ?
N1 C3 1.374(3) . ?
N1 H1N 0.8800 . ?
N2 C3 1.368(3) . ?
N2 C4 1.373(3) . ?
N2 H2N 0.8800 . ?
N3 C6 1.317(4) . ?
N3 C5 1.458(3) . ?
N3 C9 1.472(4) . ?
N4 C6 1.303(4) . ?
N4 H4A 0.8800 . ?
N4 H4B 0.8800 . ?
C1 C4 1.346(4) . ?
C1 C2 1.455(4) . ?
C4 C5 1.514(4) . ?
C5 H5A 0.9900 . ?
C5 H5B 0.9900 . ?
C6 C7 1.504(4) . ?
C7 C8' 1.508(8) . ?
C7 C8 1.543(10) . ?
C7 H7A 0.9900 . ?
C7 H7B 0.9900 . ?
C7 H7A' 0.9900 . ?
C7 H7B' 0.9900 . ?
C8 C9 1.483(9) . ?
C8 H8A 0.9900 . ?
C8 H8B 0.9900 . ?
C8' C9 1.583(8) . ?
C8' H8'A 0.9900 . ?
C8' H8'B 0.9900 . ?
C9 H9A 0.9900 . ?
C9 H9B 0.9900 . ?
Cl2 C10 1.720(3) . ?
O3 C12 1.225(3) . ?
O4 C11 1.217(3) . ?
N5 C12 1.366(3) . ?
N5 C11 1.388(3) . ?
N5 H5N 0.8800 . ?
N6 C12 1.368(3) . ?
N6 C13 1.374(3) . ?
N6 H6N 0.8800 . ?
N7 C15 1.323(4) . ?
N7 C14 1.462(4) . ?
N7 C18 1.465(5) . ?
N9 C15 1.302(6) . ?
N9 H9NA 0.8800 . ?
N9 H9NB 0.8800 . ?
C10 C13 1.341(4) . ?
C10 C11 1.456(4) . ?
C13 C14 1.512(4) . ?
C14 H14A 0.9900 . ?
C14 H14B 0.9900 . ?
C15 C16 1.490(6) . ?
C16 C17' 1.338(10) . ?
C16 C17 1.757(11) . ?
C16 H16A 0.9900 . ?
C16 H16B 0.9900 . ?
C17 C18 1.465(10) . ?
C17 H17A 0.9900 . ?
C17 H17B 0.9900 . ?
C17' C18 1.634(10) . ?
C17' H17C 0.9900 . ?
C17' H17D 0.9900 . ?
C18 H18A 0.9900 . ?
C18 H18B 0.9900 . ?
O2W C1W 1.364(12) . ?
O2W H2W 0.8400 . ?
C1W H1WA 0.9800 . ?
C1W H1WB 0.9800 . ?
C1W H1WC 0.9800 . ?
O2W' H2A' 0.799(14) . ?
O2W' H2B' 0.799(14) . ?
O1W H1OA 0.801(13) . ?
O1W H1OB 0.795(13) . ?
